data_1519356
loop_
_publ_author_name
'Bradley, M.'
'Hursthouse, Michael B.'
'Russell, A.'
'Light, Mark E.'
'Mandair, G. S.'

_publ_section_title
;
 2-(4-Methoxycarbonylphenyl)-3-(2,4,4-trimethyl-2-pentylamino)imidazo(1,2-a)
 pyrimidine
;
_journal_name_full 'Crystal Structure Report Archive'
_journal_page_first 129
_journal_year 2001
_chemical_formula_sum 'C22 H28 N4 O2'
_chemical_formula_weight 380.48
_space_group_IT_number 14
_symmetry_cell_setting monoclinic
_symmetry_space_group_name_Hall '-P 2yn'
_symmetry_space_group_name_H-M 'P 1 21/n 1'
_atom_sites_solution_hydrogens geom
_atom_sites_solution_primary direct
_atom_sites_solution_secondary difmap
_cell_angle_alpha 90.00
_cell_angle_beta 105.14(3)
_cell_angle_gamma 90.00
_cell_formula_units_Z 4
_cell_length_a 6.9597(14)
_cell_length_b 26.611(5)
_cell_length_c 12.101(2)
_cell_measurement_reflns_used 13728
_cell_measurement_temperature 296(2)
_cell_measurement_theta_max 27.48
_cell_measurement_theta_min 2.91
_cell_volume 2163.4(8)
_computing_cell_refinement 'DENZO (Otwinowski & Minor, 1997) & COLLECT (Hooft, 1998)'
_computing_data_collection 'COLLECT (Hooft, 1998)'
_computing_data_reduction 'DENZO (Otwinowski & Minor, 1997) & COLLECT (Hooft, 1998)'
_computing_structure_refinement 'SHELXL-97 (Sheldrick, 1997)'
_computing_structure_solution 'SHELXS-97 (Sheldrick, 1990)'
_diffrn_ambient_temperature 296(2)
_diffrn_detector_area_resol_mean 9.091
_diffrn_measured_fraction_theta_full 0.995
_diffrn_measured_fraction_theta_max 0.995
_diffrn_measurement_device_type 'Bruker-Nonius KappaCCD'
_diffrn_measurement_method '\F & \w scans'
_diffrn_radiation_monochromator graphite
_diffrn_radiation_source 'Bruker-Nonius FR591 rotating anode'
_diffrn_radiation_type MoK\a
_diffrn_radiation_wavelength 0.71073
_diffrn_reflns_av_R_equivalents 0.1065
_diffrn_reflns_av_sigmaI/netI 0.1003
_diffrn_reflns_limit_h_max 7
_diffrn_reflns_limit_h_min -7
_diffrn_reflns_limit_k_max 29
_diffrn_reflns_limit_k_min -29
_diffrn_reflns_limit_l_max 13
_diffrn_reflns_limit_l_min -13
_diffrn_reflns_number 12734
_diffrn_reflns_theta_full 23.24
_diffrn_reflns_theta_max 23.24
_diffrn_reflns_theta_min 3.06
_exptl_absorpt_coefficient_mu 0.077
_exptl_absorpt_correction_T_max 0.9924
_exptl_absorpt_correction_T_min 0.9924
_exptl_absorpt_correction_type multi-scan
_exptl_absorpt_process_details 'SORTAV (Blessing, 1997)'
_exptl_crystal_colour colourless
_exptl_crystal_density_diffrn 1.168
_exptl_crystal_density_method 'not measured'
_exptl_crystal_description block
_exptl_crystal_F_000 816
_exptl_crystal_size_max 0.10
_exptl_crystal_size_mid 0.10
_exptl_crystal_size_min 0.10
_refine_diff_density_max 0.324
_refine_diff_density_min -0.255
_refine_diff_density_rms 0.045
_refine_ls_extinction_coef 0.005(2)
_refine_ls_extinction_expression Fc^*^=kFc[1+0.001xFc^2^\l^3^/sin(2\q)]^-1/4^
_refine_ls_extinction_method SHELXL
_refine_ls_goodness_of_fit_ref 0.941
_refine_ls_hydrogen_treatment mixed
_refine_ls_matrix_type full
_refine_ls_number_parameters 258
_refine_ls_number_reflns 3097
_refine_ls_number_restraints 1
_refine_ls_restrained_S_all 0.941
_refine_ls_R_factor_all 0.1413
_refine_ls_R_factor_gt 0.0650
_refine_ls_shift/su_max 0.002
_refine_ls_shift/su_mean 0.000
_refine_ls_structure_factor_coef Fsqd
_refine_ls_weighting_details 'calc w=1/[\s^2^(Fo^2^)+(0.1214P)^2^+0.0000P] where P=(Fo^2^+2Fc^2^)/3'
_refine_ls_weighting_scheme calc
_refine_ls_wR_factor_gt 0.1642
_refine_ls_wR_factor_ref 0.2106
_reflns_number_gt 1640
_reflns_number_total 3097
_reflns_threshold_expression >2sigma(I)
_cod_data_source_file eCrystal-129.cif
_cod_data_source_block 01cce002
_cod_depositor_comments
;
Citation :
Bradley, M. and Hursthouse, Michael B. and Russell, A. and Light, Mark E. and 
Mandair, G. S. (2001) 
University of Southampton, Crystal Structure Report Archive. 
(doi:10.5258/ecrystals/129)

More at:
http://ecrystals.chem.soton.ac.uk/129/

The following automatic conversions were performed:

'_symmetry_cell_setting' value 'Monoclinic' changed to 'monoclinic'
according to the built-in table from CIF Core dictionary named
'cif_core.dic' version 2.4.1 from 2010-06-29.

Automatic conversion script
Id: cif_fix_values 3105 2015-03-04 15:46:00Z robertas 
;
_cod_original_cell_volume 2163.3(7)
_cod_original_sg_symbol_H-M P2(1)/n
_cod_database_code 1519356

loop_
_symmetry_equiv_pos_as_xyz
'x, y, z'
'-x+1/2, y+1/2, -z+1/2'
'-x, -y, -z'
'x-1/2, -y-1/2, z-1/2'

loop_
_atom_site_label
_atom_site_type_symbol
_atom_site_fract_x
_atom_site_fract_y
_atom_site_fract_z
_atom_site_U_iso_or_equiv
_atom_site_adp_type
_atom_site_occupancy
_atom_site_symmetry_multiplicity
_atom_site_calc_flag
_atom_site_refinement_flags
_atom_site_disorder_assembly
_atom_site_disorder_group
C1 C 0.1963(6) -0.05987(16) 0.3622(4) 0.0705(13) Uani 1 1 d . . .
H1A H 0.1544 -0.0519 0.2822 0.106 Uiso 1 1 calc R . .
H1B H 0.0971 -0.0804 0.3823 0.106 Uiso 1 1 calc R . .
H1C H 0.3201 -0.0778 0.3782 0.106 Uiso 1 1 calc R . .
C2 C 0.2791(6) -0.01804(17) 0.5421(4) 0.0544(11) Uani 1 1 d . . .
C3 C 0.2952(5) 0.03185(14) 0.5974(3) 0.0456(10) Uani 1 1 d . . .
C4 C 0.3452(6) 0.03488(15) 0.7156(3) 0.0541(11) Uani 1 1 d . . .
H4 H 0.3717 0.0056 0.7589 0.065 Uiso 1 1 calc R . .
C5 C 0.3563(5) 0.08041(15) 0.7697(3) 0.0503(11) Uani 1 1 d . . .
H5 H 0.3891 0.0816 0.8492 0.060 Uiso 1 1 calc R . .
C6 C 0.3189(5) 0.12516(14) 0.7073(3) 0.0428(10) Uani 1 1 d . . .
C7 C 0.2702(5) 0.12178(14) 0.5886(3) 0.0506(11) Uani 1 1 d . . .
H7 H 0.2450 0.1510 0.5449 0.061 Uiso 1 1 calc R . .
C8 C 0.2588(6) 0.07600(15) 0.5346(3) 0.0513(11) Uani 1 1 d . . .
H8 H 0.2263 0.0746 0.4550 0.062 Uiso 1 1 calc R . .
C9 C 0.3120(5) 0.17464(14) 0.7604(3) 0.0449(10) Uani 1 1 d . . .
C10 C 0.1975(6) 0.24919(16) 0.7666(3) 0.0502(11) Uani 1 1 d . . .
C11 C 0.1369(6) 0.32692(16) 0.8246(4) 0.0683(13) Uani 1 1 d . . .
H11 H 0.0723 0.3578 0.8104 0.082 Uiso 1 1 calc R . .
C12 C 0.2688(6) 0.31938(17) 0.9328(4) 0.0668(13) Uani 1 1 d . . .
H12 H 0.2871 0.3443 0.9884 0.080 Uiso 1 1 calc R . .
C13 C 0.3676(6) 0.27599(16) 0.9551(3) 0.0563(11) Uani 1 1 d . . .
H13 H 0.4562 0.2702 1.0261 0.068 Uiso 1 1 calc R . .
C14 C 0.4109(5) 0.19247(14) 0.8671(3) 0.0421(10) Uani 1 1 d . . .
C15 C 0.7752(6) 0.17999(18) 0.9485(3) 0.0624(12) Uani 1 1 d . . .
C16 C 0.8200(7) 0.2369(2) 0.9458(5) 0.0981(18) Uani 1 1 d . . .
H16A H 0.8017 0.2525 1.0138 0.147 Uiso 1 1 calc R . .
H16B H 0.7310 0.2518 0.8797 0.147 Uiso 1 1 calc R . .
H16C H 0.9549 0.2416 0.9421 0.147 Uiso 1 1 calc R . .
C17 C 0.8038(6) 0.15628(19) 0.8394(3) 0.0760(15) Uani 1 1 d . . .
H17A H 0.7087 0.1701 0.7744 0.114 Uiso 1 1 calc R . .
H17B H 0.7848 0.1206 0.8418 0.114 Uiso 1 1 calc R . .
H17C H 0.9361 0.1631 0.8333 0.114 Uiso 1 1 calc R . .
C18 C 0.9169(7) 0.1610(2) 1.0596(4) 0.0983(19) Uani 1 1 d . . .
H18A H 1.0424 0.1780 1.0653 0.118 Uiso 1 1 calc R . .
H18B H 0.8658 0.1744 1.1209 0.118 Uiso 1 1 calc R . .
C19 C 0.9699(9) 0.1066(2) 1.0911(4) 0.0896(16) Uani 1 1 d . . .
C20 C 1.0746(10) 0.1041(3) 1.2140(5) 0.195(4) Uani 1 1 d . . .
H20A H 1.1075 0.0698 1.2353 0.293 Uiso 1 1 calc R . .
H20B H 0.9899 0.1172 1.2584 0.293 Uiso 1 1 calc R . .
H20C H 1.1943 0.1237 1.2283 0.293 Uiso 1 1 calc R . .
C21 C 1.1096(10) 0.0851(3) 1.0260(6) 0.150(3) Uani 1 1 d . . .
H21A H 1.0448 0.0849 0.9456 0.225 Uiso 1 1 calc R . .
H21B H 1.1450 0.0513 1.0513 0.225 Uiso 1 1 calc R . .
H21C H 1.2277 0.1053 1.0398 0.225 Uiso 1 1 calc R . .
C22 C 0.7784(9) 0.0752(3) 1.0721(6) 0.144(3) Uani 1 1 d . . .
H22A H 0.7080 0.0760 0.9926 0.216 Uiso 1 1 calc R . .
H22B H 0.6957 0.0889 1.1169 0.216 Uiso 1 1 calc R . .
H22C H 0.8121 0.0411 1.0951 0.216 Uiso 1 1 calc R . .
N1 N 0.1849(5) 0.21024(12) 0.6991(2) 0.0524(9) Uani 1 1 d . . .
N2 N 0.0985(5) 0.29334(13) 0.7419(3) 0.0632(10) Uani 1 1 d . . .
N3 N 0.3357(4) 0.24048(12) 0.8716(2) 0.0458(8) Uani 1 1 d . . .
N4 N 0.5638(5) 0.17126(13) 0.9525(3) 0.0514(10) Uani 1 1 d D . .
O1 O 0.3110(5) -0.05754(12) 0.5910(3) 0.0842(11) Uani 1 1 d . . .
O2 O 0.2220(4) -0.01409(10) 0.4284(2) 0.0658(9) Uani 1 1 d . . .
H4N H 0.550(6) 0.1751(15) 1.013(3) 0.058(15) Uiso 1 1 d D . .

loop_
_atom_site_aniso_label
_atom_site_aniso_U_11
_atom_site_aniso_U_22
_atom_site_aniso_U_33
_atom_site_aniso_U_23
_atom_site_aniso_U_13
_atom_site_aniso_U_12
C1 0.072(3) 0.060(3) 0.082(3) -0.031(3) 0.024(2) -0.009(2)
C2 0.052(3) 0.054(3) 0.058(3) -0.004(2) 0.015(2) -0.003(2)
C3 0.051(2) 0.039(3) 0.048(2) -0.0049(19) 0.0152(18) 0.0002(19)
C4 0.063(3) 0.038(3) 0.061(3) 0.007(2) 0.016(2) 0.003(2)
C5 0.056(3) 0.053(3) 0.041(2) 0.001(2) 0.0100(18) 0.002(2)
C6 0.045(2) 0.039(3) 0.042(2) -0.0038(18) 0.0071(17) -0.0014(18)
C7 0.067(3) 0.036(3) 0.045(2) -0.0008(18) 0.0085(19) 0.001(2)
C8 0.062(3) 0.052(3) 0.038(2) -0.003(2) 0.0089(18) 0.001(2)
C9 0.048(2) 0.042(3) 0.044(2) 0.0026(19) 0.0092(17) -0.0010(19)
C10 0.055(3) 0.043(3) 0.046(2) 0.002(2) 0.0012(19) 0.000(2)
C11 0.078(3) 0.044(3) 0.075(3) -0.009(2) 0.006(2) 0.004(2)
C12 0.078(3) 0.049(3) 0.065(3) -0.019(2) 0.004(2) -0.001(2)
C13 0.055(3) 0.056(3) 0.051(2) -0.012(2) 0.0028(19) -0.007(2)
C14 0.047(2) 0.044(3) 0.032(2) -0.0015(17) 0.0049(17) -0.0027(19)
C15 0.042(2) 0.079(4) 0.063(3) -0.012(2) 0.0068(19) 0.005(2)
C16 0.071(4) 0.086(4) 0.145(5) -0.027(4) 0.041(3) -0.023(3)
C17 0.064(3) 0.102(4) 0.065(3) -0.016(3) 0.023(2) -0.002(3)
C18 0.079(3) 0.138(6) 0.066(3) -0.021(3) -0.002(3) 0.026(3)
C19 0.101(4) 0.090(5) 0.085(4) 0.018(3) 0.038(3) 0.025(4)
C20 0.119(5) 0.367(13) 0.079(4) 0.038(6) -0.012(4) 0.103(7)
C21 0.144(6) 0.189(8) 0.131(5) 0.032(5) 0.060(5) 0.094(5)
C22 0.117(6) 0.161(7) 0.156(6) 0.060(5) 0.037(4) 0.021(5)
N1 0.063(2) 0.043(2) 0.0451(19) -0.0063(17) 0.0034(16) 0.0016(17)
N2 0.077(2) 0.043(2) 0.061(2) -0.0033(18) 0.0025(18) 0.0075(19)
N3 0.0478(19) 0.045(2) 0.0397(18) -0.0079(16) 0.0032(14) -0.0011(16)
N4 0.051(2) 0.064(3) 0.036(2) 0.0029(17) 0.0064(17) 0.0033(17)
O1 0.123(3) 0.046(2) 0.082(2) 0.0014(18) 0.0246(19) 0.000(2)
O2 0.082(2) 0.050(2) 0.0647(19) -0.0168(15) 0.0180(15) -0.0019(16)

loop_
_atom_type_symbol
_atom_type_description
_atom_type_scat_dispersion_real
_atom_type_scat_dispersion_imag
_atom_type_scat_source
C C 0.0033 0.0016 'International Tables Vol C Tables 4.2.6.8 and 6.1.1.4'
H H 0.0000 0.0000 'International Tables Vol C Tables 4.2.6.8 and 6.1.1.4'
N N 0.0061 0.0033 'International Tables Vol C Tables 4.2.6.8 and 6.1.1.4'
O O 0.0106 0.0060 'International Tables Vol C Tables 4.2.6.8 and 6.1.1.4'

loop_
_geom_angle_atom_site_label_1
_geom_angle_atom_site_label_2
_geom_angle_atom_site_label_3
_geom_angle
_geom_angle_site_symmetry_1
_geom_angle_site_symmetry_3
O1 C2 O2 123.1(4) . .
O1 C2 C3 125.6(4) . .
O2 C2 C3 111.3(4) . .
C4 C3 C8 118.6(3) . .
C4 C3 C2 119.3(4) . .
C8 C3 C2 122.1(3) . .
C5 C4 C3 120.9(4) . .
C4 C5 C6 121.1(3) . .
C7 C6 C5 117.7(3) . .
C7 C6 C9 118.9(3) . .
C5 C6 C9 123.3(3) . .
C8 C7 C6 121.1(3) . .
C7 C8 C3 120.7(3) . .
N1 C9 C14 111.2(3) . .
N1 C9 C6 118.1(3) . .
C14 C9 C6 130.7(3) . .
N1 C10 N2 127.1(3) . .
N1 C10 N3 110.7(3) . .
N2 C10 N3 122.2(4) . .
N2 C11 C12 124.5(4) . .
C13 C12 C11 119.3(4) . .
C12 C13 N3 118.4(4) . .
C9 C14 N3 104.6(3) . .
C9 C14 N4 130.7(4) . .
N3 C14 N4 124.5(3) . .
N4 C15 C17 108.3(3) . .
N4 C15 C18 109.4(4) . .
C17 C15 C18 115.1(4) . .
N4 C15 C16 110.9(3) . .
C17 C15 C16 108.3(4) . .
C18 C15 C16 104.7(4) . .
C19 C18 C15 126.4(4) . .
C20 C19 C21 107.0(5) . .
C20 C19 C18 108.6(5) . .
C21 C19 C18 112.1(5) . .
C20 C19 C22 107.8(5) . .
C21 C19 C22 111.5(6) . .
C18 C19 C22 109.6(5) . .
C10 N1 C9 106.3(3) . .
C11 N2 C10 115.5(3) . .
C13 N3 C14 132.8(3) . .
C13 N3 C10 120.0(3) . .
C14 N3 C10 107.1(3) . .
C14 N4 C15 118.6(3) . .
C2 O2 C1 117.8(3) . .

loop_
_geom_bond_atom_site_label_1
_geom_bond_atom_site_label_2
_geom_bond_distance
_geom_bond_site_symmetry_2
C1 O2 1.443(5) .
C2 O1 1.198(5) .
C2 O2 1.333(5) .
C2 C3 1.478(5) .
C3 C4 1.383(5) .
C3 C8 1.386(5) .
C4 C5 1.370(5) .
C5 C6 1.398(5) .
C6 C7 1.390(5) .
C6 C9 1.472(5) .
C7 C8 1.375(5) .
C9 N1 1.374(4) .
C9 C14 1.379(5) .
C10 N1 1.308(5) .
C10 N2 1.355(5) .
C10 N3 1.398(4) .
C11 N2 1.316(5) .
C11 C12 1.403(6) .
C12 C13 1.335(5) .
C13 N3 1.359(5) .
C14 N3 1.387(5) .
C14 N4 1.394(5) .
C15 N4 1.503(5) .
C15 C17 1.522(6) .
C15 C18 1.530(6) .
C15 C16 1.547(6) .
C18 C19 1.518(7) .
C19 C20 1.477(7) .
C19 C21 1.515(7) .
C19 C22 1.538(8) .
